data_7021155
loop_
_publ_author_name
'Melen, Rebecca L.'
'Stephan, Douglas W.'

_publ_section_title
;
 Cycloaddition reactions between dicyclohexylboron azide and alkynes.
;
_journal_issue 14
_journal_name_full 'Dalton transactions (Cambridge, England : 2003)'
_journal_page_first 4795
_journal_page_last 4798
_journal_paper_doi 10.1039/c3dt00068k
_journal_volume 42
_journal_year 2013
_chemical_formula_sum 'C38 H55 B2 N6 O P'
_chemical_formula_weight 664.47
_chemical_name_systematic
;
?
;
_space_group_IT_number 2
_symmetry_cell_setting triclinic
_symmetry_space_group_name_Hall '-P 1'
_symmetry_space_group_name_H-M 'P -1'
_atom_sites_solution_hydrogens geom
_atom_sites_solution_primary direct
_atom_sites_solution_secondary difmap
_audit_creation_method SHELXL-97
_cell_angle_alpha 97.004(4)
_cell_angle_beta 97.151(4)
_cell_angle_gamma 101.004(5)
_cell_formula_units_Z 2
_cell_length_a 9.5954(13)
_cell_length_b 11.2785(15)
_cell_length_c 17.351(2)
_cell_measurement_reflns_used 9894
_cell_measurement_temperature 150(2)
_cell_measurement_theta_max 25.95
_cell_measurement_theta_min 2.56
_cell_volume 1808.3(4)
_computing_cell_refinement 'Bruker SAINT'
_computing_data_collection 'Bruker APEX2'
_computing_data_reduction 'Bruker SAINT'
_computing_molecular_graphics 'Bruker SHELXTL'
_computing_publication_material 'Bruker SHELXTL'
_computing_structure_refinement 'SHELXL-97 (Sheldrick, 2008)'
_computing_structure_solution 'SHELXS-97 (Sheldrick, 2008)'
_diffrn_ambient_temperature 150(2)
_diffrn_measured_fraction_theta_full 0.988
_diffrn_measured_fraction_theta_max 0.988
_diffrn_measurement_device_type 'Bruker APEX-II CCD'
_diffrn_measurement_method '\f and \w scans'
_diffrn_radiation_monochromator graphite
_diffrn_radiation_source 'fine-focus sealed tube'
_diffrn_radiation_type MoK\a
_diffrn_radiation_wavelength 0.71073
_diffrn_reflns_av_R_equivalents 0.0326
_diffrn_reflns_av_unetI/netI 0.0440
_diffrn_reflns_limit_h_max 9
_diffrn_reflns_limit_h_min -11
_diffrn_reflns_limit_k_max 12
_diffrn_reflns_limit_k_min -13
_diffrn_reflns_limit_l_max 20
_diffrn_reflns_limit_l_min -19
_diffrn_reflns_number 17751
_diffrn_reflns_theta_full 25.00
_diffrn_reflns_theta_max 25.00
_diffrn_reflns_theta_min 2.65
_exptl_absorpt_coefficient_mu 0.116
_exptl_absorpt_correction_T_max 0.9954
_exptl_absorpt_correction_T_min 0.9542
_exptl_absorpt_correction_type multi-scan
_exptl_absorpt_process_details sadabs
_exptl_crystal_colour colourless
_exptl_crystal_density_diffrn 1.220
_exptl_crystal_density_method 'not measured'
_exptl_crystal_description block
_exptl_crystal_F_000 716
_exptl_crystal_size_max 0.41
_exptl_crystal_size_mid 0.06
_exptl_crystal_size_min 0.04
_refine_diff_density_max 0.424
_refine_diff_density_min -0.330
_refine_diff_density_rms 0.049
_refine_ls_extinction_method none
_refine_ls_goodness_of_fit_ref 1.121
_refine_ls_hydrogen_treatment mixed
_refine_ls_matrix_type full
_refine_ls_number_parameters 433
_refine_ls_number_reflns 6296
_refine_ls_number_restraints 0
_refine_ls_restrained_S_all 1.121
_refine_ls_R_factor_all 0.0710
_refine_ls_R_factor_gt 0.0577
_refine_ls_shift/su_max 0.000
_refine_ls_shift/su_mean 0.000
_refine_ls_structure_factor_coef Fsqd
_refine_ls_weighting_details 'calc w=1/[\s^2^(Fo^2^)+(0.0368P)^2^+1.8625P] where P=(Fo^2^+2Fc^2^)/3'
_refine_ls_weighting_scheme calc
_refine_ls_wR_factor_gt 0.1176
_refine_ls_wR_factor_ref 0.1230
_reflns_number_gt 5399
_reflns_number_total 6296
_reflns_threshold_expression >2sigma(I)
_cod_data_source_file c3dt00068k.txt
_cod_data_source_block rlm56
_cod_original_sg_symbol_H-M P-1
_cod_database_code 7021155

loop_
_symmetry_equiv_pos_as_xyz
'x, y, z'
'-x, -y, -z'

loop_
_atom_site_label
_atom_site_type_symbol
_atom_site_fract_x
_atom_site_fract_y
_atom_site_fract_z
_atom_site_U_iso_or_equiv
_atom_site_adp_type
_atom_site_occupancy
_atom_site_symmetry_multiplicity
_atom_site_calc_flag
_atom_site_refinement_flags
P1 P 0.86079(6) 0.66232(5) 0.48120(3) 0.01326(15) Uani 1 1 d .
O1 O 0.83017(17) 0.53952(14) 0.50563(9) 0.0177(4) Uani 1 1 d .
N4 N 1.0624(2) 0.60095(17) 0.16274(11) 0.0145(4) Uani 1 1 d .
C4 C 0.9295(2) 0.6493(2) 0.38880(13) 0.0145(5) Uani 1 1 d .
B2 B 0.9979(3) 0.7219(2) 0.19193(15) 0.0154(6) Uani 1 1 d .
N5 N 1.1154(2) 0.58837(18) 0.10126(12) 0.0184(4) Uani 1 1 d .
C5 C 0.9963(2) 0.5573(2) 0.36257(13) 0.0155(5) Uani 1 1 d .
H2 H 1.0174 0.4933 0.3899 0.019 Uiso 1 1 calc R
B1 B 1.0730(3) 0.4971(2) 0.22113(15) 0.0149(6) Uani 1 1 d .
N6 N 1.1644(3) 0.5731(2) 0.04600(13) 0.0305(5) Uani 1 1 d .
N1 N 1.0253(2) 0.57596(17) 0.29130(11) 0.0137(4) Uani 1 1 d .
N2 N 0.9770(2) 0.67589(16) 0.27470(11) 0.0140(4) Uani 1 1 d .
N3 N 0.9195(2) 0.72264(17) 0.33274(11) 0.0156(4) Uani 1 1 d .
C11 C 0.8432(3) 0.7146(2) 0.14073(13) 0.0170(5) Uani 1 1 d .
H11A H 0.7829 0.6327 0.1431 0.020 Uiso 1 1 calc R
C12 C 0.8511(3) 0.7229(3) 0.05358(14) 0.0276(6) Uani 1 1 d .
H12A H 0.9099 0.8033 0.0491 0.033 Uiso 1 1 calc R
H12B H 0.8995 0.6590 0.0320 0.033 Uiso 1 1 calc R
C13 C 0.7036(3) 0.7072(3) 0.00509(16) 0.0371(7) Uani 1 1 d .
H13A H 0.7145 0.7154 -0.0501 0.044 Uiso 1 1 calc R
H13B H 0.6469 0.6244 0.0060 0.044 Uiso 1 1 calc R
C14 C 0.6248(3) 0.8018(3) 0.03715(16) 0.0370(7) Uani 1 1 d .
H14A H 0.5271 0.7869 0.0068 0.044 Uiso 1 1 calc R
H14B H 0.6763 0.8842 0.0312 0.044 Uiso 1 1 calc R
C15 C 0.6141(3) 0.7963(3) 0.12356(16) 0.0324(7) Uani 1 1 d .
H15A H 0.5674 0.8620 0.1441 0.039 Uiso 1 1 calc R
H15B H 0.5536 0.7170 0.1288 0.039 Uiso 1 1 calc R
C16 C 0.7622(3) 0.8109(2) 0.17197(14) 0.0221(6) Uani 1 1 d .
H16A H 0.7512 0.8036 0.2273 0.027 Uiso 1 1 calc R
H16B H 0.8194 0.8934 0.1708 0.027 Uiso 1 1 calc R
C21 C 1.1145(2) 0.8504(2) 0.20421(14) 0.0172(5) Uani 1 1 d .
H21A H 1.0569 0.9149 0.1989 0.021 Uiso 1 1 calc R
C22 C 1.2132(3) 0.8613(2) 0.14054(15) 0.0222(6) Uani 1 1 d .
H22A H 1.2742 0.7999 0.1437 0.027 Uiso 1 1 calc R
H22B H 1.1532 0.8427 0.0881 0.027 Uiso 1 1 calc R
C23 C 1.3098(3) 0.9886(2) 0.14903(17) 0.0306(6) Uani 1 1 d .
H23A H 1.3742 0.9897 0.1087 0.037 Uiso 1 1 calc R
H23B H 1.2497 1.0495 0.1405 0.037 Uiso 1 1 calc R
C24 C 1.3990(3) 1.0224(2) 0.23036(17) 0.0291(6) Uani 1 1 d .
H24A H 1.4659 0.9662 0.2368 0.035 Uiso 1 1 calc R
H24B H 1.4569 1.1064 0.2359 0.035 Uiso 1 1 calc R
C25 C 1.3037(3) 1.0149(2) 0.29392(16) 0.0258(6) Uani 1 1 d .
H25A H 1.2428 1.0763 0.2903 0.031 Uiso 1 1 calc R
H25B H 1.3644 1.0342 0.3461 0.031 Uiso 1 1 calc R
C26 C 1.2079(3) 0.8875(2) 0.28569(14) 0.0200(5) Uani 1 1 d .
H26A H 1.1448 0.8863 0.3267 0.024 Uiso 1 1 calc R
H26B H 1.2688 0.8272 0.2940 0.024 Uiso 1 1 calc R
C31 C 0.9512(2) 0.3739(2) 0.19367(13) 0.0164(5) Uani 1 1 d .
H31A H 0.9469 0.3311 0.2408 0.020 Uiso 1 1 calc R
C32 C 0.7981(3) 0.3919(2) 0.16929(14) 0.0199(5) Uani 1 1 d .
H32A H 0.7722 0.4467 0.2118 0.024 Uiso 1 1 calc R
H32B H 0.7956 0.4323 0.1217 0.024 Uiso 1 1 calc R
C33 C 0.6871(3) 0.2719(2) 0.15240(15) 0.0250(6) Uani 1 1 d .
H33A H 0.6817 0.2355 0.2013 0.030 Uiso 1 1 calc R
H33B H 0.5915 0.2881 0.1344 0.030 Uiso 1 1 calc R
C34 C 0.7256(3) 0.1823(2) 0.09007(16) 0.0297(6) Uani 1 1 d .
H34A H 0.7179 0.2138 0.0392 0.036 Uiso 1 1 calc R
H34B H 0.6566 0.1031 0.0836 0.036 Uiso 1 1 calc R
C35 C 0.8771(3) 0.1626(2) 0.11182(16) 0.0261(6) Uani 1 1 d .
H35A H 0.9016 0.1094 0.0680 0.031 Uiso 1 1 calc R
H35B H 0.8812 0.1206 0.1587 0.031 Uiso 1 1 calc R
C36 C 0.9865(3) 0.2832(2) 0.12913(14) 0.0208(5) Uani 1 1 d .
H36A H 0.9898 0.3205 0.0804 0.025 Uiso 1 1 calc R
H36B H 1.0828 0.2671 0.1457 0.025 Uiso 1 1 calc R
C41 C 1.2349(2) 0.4761(2) 0.23587(13) 0.0159(5) Uani 1 1 d .
H41A H 1.2531 0.4387 0.1838 0.019 Uiso 1 1 calc R
C42 C 1.3560(3) 0.5895(2) 0.26184(15) 0.0215(5) Uani 1 1 d .
H42A H 1.3472 0.6279 0.3150 0.026 Uiso 1 1 calc R
H42B H 1.3461 0.6494 0.2254 0.026 Uiso 1 1 calc R
C43 C 1.5041(3) 0.5579(2) 0.26322(16) 0.0252(6) Uani 1 1 d .
H43A H 1.5169 0.5278 0.2091 0.030 Uiso 1 1 calc R
H43B H 1.5790 0.6325 0.2829 0.030 Uiso 1 1 calc R
C44 C 1.5228(3) 0.4604(2) 0.31548(15) 0.0243(6) Uani 1 1 d .
H44A H 1.6155 0.4361 0.3107 0.029 Uiso 1 1 calc R
H44B H 1.5250 0.4949 0.3710 0.029 Uiso 1 1 calc R
C45 C 1.4015(3) 0.3487(2) 0.29259(15) 0.0218(6) Uani 1 1 d .
H45A H 1.4120 0.2907 0.3303 0.026 Uiso 1 1 calc R
H45B H 1.4080 0.3076 0.2398 0.026 Uiso 1 1 calc R
C46 C 1.2549(3) 0.3821(2) 0.29174(14) 0.0186(5) Uani 1 1 d .
H46A H 1.2449 0.4165 0.3456 0.022 Uiso 1 1 calc R
H46B H 1.1788 0.3074 0.2747 0.022 Uiso 1 1 calc R
C51 C 0.7056(2) 0.7287(2) 0.46908(13) 0.0166(5) Uani 1 1 d .
C52 C 0.6996(3) 0.8343(2) 0.43549(15) 0.0230(6) Uani 1 1 d .
H52 H 0.7807 0.8753 0.4159 0.028 Uiso 1 1 calc R
C53 C 0.5749(3) 0.8787(3) 0.43105(16) 0.0299(6) Uani 1 1 d .
H53 H 0.5707 0.9509 0.4086 0.036 Uiso 1 1 calc R
C54 C 0.4553(3) 0.8187(3) 0.45905(15) 0.0292(6) Uani 1 1 d .
H54 H 0.3699 0.8500 0.4558 0.035 Uiso 1 1 calc R
C55 C 0.4606(3) 0.7135(3) 0.49164(15) 0.0274(6) Uani 1 1 d .
H55 H 0.3784 0.6717 0.5100 0.033 Uiso 1 1 calc R
C56 C 0.5857(3) 0.6693(2) 0.49748(14) 0.0209(5) Uani 1 1 d .
H56 H 0.5900 0.5981 0.5210 0.025 Uiso 1 1 calc R
C61 C 0.9958(2) 0.7682(2) 0.55124(13) 0.0150(5) Uani 1 1 d .
C62 C 1.1279(3) 0.7366(2) 0.56903(14) 0.0211(5) Uani 1 1 d .
H62 H 1.1480 0.6664 0.5401 0.025 Uiso 1 1 calc R
C63 C 1.2301(3) 0.8067(2) 0.62855(15) 0.0246(6) Uani 1 1 d .
H63 H 1.3205 0.7850 0.6403 0.030 Uiso 1 1 calc R
C64 C 1.2009(3) 0.9087(2) 0.67111(14) 0.0231(6) Uani 1 1 d .
H64 H 1.2711 0.9568 0.7122 0.028 Uiso 1 1 calc R
C65 C 1.0707(3) 0.9405(2) 0.65404(15) 0.0249(6) Uani 1 1 d .
H65 H 1.0511 1.0107 0.6833 0.030 Uiso 1 1 calc R
C66 C 0.9679(3) 0.8710(2) 0.59440(14) 0.0219(6) Uani 1 1 d .
H66 H 0.8780 0.8935 0.5829 0.026 Uiso 1 1 calc R

loop_
_atom_site_aniso_label
_atom_site_aniso_U_11
_atom_site_aniso_U_22
_atom_site_aniso_U_33
_atom_site_aniso_U_23
_atom_site_aniso_U_13
_atom_site_aniso_U_12
P1 0.0140(3) 0.0149(3) 0.0123(3) 0.0027(2) 0.0041(2) 0.0048(2)
O1 0.0205(9) 0.0167(9) 0.0183(9) 0.0052(7) 0.0063(7) 0.0057(7)
N4 0.0174(10) 0.0174(10) 0.0123(10) 0.0043(8) 0.0079(8) 0.0073(8)
C4 0.0133(12) 0.0180(12) 0.0118(11) 0.0021(9) 0.0019(9) 0.0025(9)
B2 0.0182(14) 0.0165(14) 0.0136(13) 0.0017(11) 0.0058(11) 0.0070(11)
N5 0.0220(11) 0.0169(11) 0.0178(11) 0.0035(8) 0.0040(9) 0.0069(9)
C5 0.0181(12) 0.0167(12) 0.0129(12) 0.0048(9) 0.0034(9) 0.0046(10)
B1 0.0183(14) 0.0161(14) 0.0119(13) 0.0033(10) 0.0044(11) 0.0055(11)
N6 0.0453(15) 0.0311(13) 0.0230(12) 0.0081(10) 0.0179(11) 0.0170(11)
N1 0.0141(10) 0.0130(10) 0.0148(10) 0.0016(8) 0.0025(8) 0.0046(8)
N2 0.0168(10) 0.0115(10) 0.0146(10) 0.0022(8) 0.0030(8) 0.0043(8)
N3 0.0169(10) 0.0165(10) 0.0134(10) 0.0005(8) 0.0054(8) 0.0026(8)
C11 0.0195(13) 0.0145(12) 0.0178(12) 0.0033(9) 0.0042(10) 0.0044(10)
C12 0.0247(14) 0.0418(17) 0.0193(13) 0.0029(12) 0.0015(11) 0.0164(12)
C13 0.0346(17) 0.057(2) 0.0209(14) -0.0029(13) -0.0025(12) 0.0224(15)
C14 0.0320(16) 0.0525(19) 0.0292(16) 0.0042(14) -0.0047(13) 0.0227(14)
C15 0.0260(15) 0.0459(18) 0.0307(15) 0.0045(13) 0.0055(12) 0.0205(13)
C16 0.0231(14) 0.0250(14) 0.0200(13) 0.0007(11) 0.0034(11) 0.0108(11)
C21 0.0182(13) 0.0156(12) 0.0196(12) 0.0036(10) 0.0048(10) 0.0060(10)
C22 0.0218(13) 0.0227(13) 0.0230(13) 0.0060(11) 0.0073(11) 0.0026(11)
C23 0.0274(15) 0.0239(14) 0.0435(17) 0.0100(12) 0.0172(13) 0.0024(12)
C24 0.0190(14) 0.0191(14) 0.0474(17) -0.0004(12) 0.0095(12) 0.0004(11)
C25 0.0184(13) 0.0210(14) 0.0351(15) -0.0030(11) 0.0016(11) 0.0033(11)
C26 0.0188(13) 0.0173(13) 0.0230(13) 0.0017(10) 0.0023(10) 0.0031(10)
C31 0.0196(13) 0.0155(12) 0.0158(12) 0.0047(9) 0.0042(10) 0.0055(10)
C32 0.0202(13) 0.0191(13) 0.0214(13) 0.0021(10) 0.0059(10) 0.0052(10)
C33 0.0197(13) 0.0270(14) 0.0277(14) 0.0050(11) 0.0045(11) 0.0018(11)
C34 0.0259(15) 0.0232(14) 0.0341(16) -0.0042(12) -0.0010(12) -0.0006(11)
C35 0.0271(15) 0.0194(13) 0.0295(15) -0.0030(11) 0.0037(12) 0.0037(11)
C36 0.0217(13) 0.0208(13) 0.0205(13) 0.0006(10) 0.0049(10) 0.0061(10)
C41 0.0193(13) 0.0159(12) 0.0137(12) 0.0016(9) 0.0054(10) 0.0056(10)
C42 0.0213(13) 0.0172(13) 0.0261(14) 0.0045(10) 0.0014(11) 0.0048(10)
C43 0.0152(13) 0.0252(14) 0.0350(15) 0.0066(12) 0.0035(11) 0.0027(11)
C44 0.0157(13) 0.0290(15) 0.0293(14) 0.0039(11) 0.0012(11) 0.0088(11)
C45 0.0239(14) 0.0217(13) 0.0217(13) 0.0035(10) 0.0026(11) 0.0099(11)
C46 0.0214(13) 0.0172(12) 0.0187(12) 0.0044(10) 0.0043(10) 0.0060(10)
C51 0.0156(12) 0.0194(12) 0.0145(12) -0.0013(10) 0.0019(9) 0.0058(10)
C52 0.0212(13) 0.0253(14) 0.0257(14) 0.0084(11) 0.0063(11) 0.0080(11)
C53 0.0325(16) 0.0321(16) 0.0314(15) 0.0105(12) 0.0065(12) 0.0180(13)
C54 0.0207(14) 0.0418(17) 0.0282(15) -0.0011(12) 0.0012(11) 0.0195(12)
C55 0.0168(13) 0.0371(16) 0.0282(14) 0.0002(12) 0.0067(11) 0.0060(12)
C56 0.0178(13) 0.0215(13) 0.0227(13) 0.0017(10) 0.0035(10) 0.0028(10)
C61 0.0172(12) 0.0152(12) 0.0130(11) 0.0037(9) 0.0045(9) 0.0023(9)
C62 0.0196(13) 0.0198(13) 0.0243(13) -0.0011(10) 0.0059(11) 0.0063(10)
C63 0.0176(13) 0.0274(14) 0.0282(14) 0.0022(11) 0.0002(11) 0.0064(11)
C64 0.0210(14) 0.0256(14) 0.0190(13) 0.0008(11) -0.0016(10) 0.0001(11)
C65 0.0270(14) 0.0213(14) 0.0253(14) -0.0036(11) 0.0036(11) 0.0070(11)
C66 0.0219(13) 0.0217(13) 0.0231(13) 0.0011(10) 0.0022(11) 0.0093(11)

loop_
_atom_type_symbol
_atom_type_description
_atom_type_scat_dispersion_real
_atom_type_scat_dispersion_imag
_atom_type_scat_source
C C 0.0033 0.0016 'International Tables Vol C Tables 4.2.6.8 and 6.1.1.4'
H H 0.0000 0.0000 'International Tables Vol C Tables 4.2.6.8 and 6.1.1.4'
B B 0.0013 0.0007 'International Tables Vol C Tables 4.2.6.8 and 6.1.1.4'
N N 0.0061 0.0033 'International Tables Vol C Tables 4.2.6.8 and 6.1.1.4'
O O 0.0106 0.0060 'International Tables Vol C Tables 4.2.6.8 and 6.1.1.4'
P P 0.1023 0.0942 'International Tables Vol C Tables 4.2.6.8 and 6.1.1.4'

loop_
_geom_angle_atom_site_label_1
_geom_angle_atom_site_label_2
_geom_angle_atom_site_label_3
_geom_angle
O1 P1 C51 113.12(11)
O1 P1 C61 111.73(10)
C51 P1 C61 107.26(11)
O1 P1 C4 108.69(10)
C51 P1 C4 108.51(11)
C61 P1 C4 107.32(10)
N5 N4 B1 117.07(18)
N5 N4 B2 123.26(18)
B1 N4 B2 119.39(17)
N3 C4 C5 108.76(19)
N3 C4 P1 126.85(17)
C5 C4 P1 124.33(17)
N2 B2 C11 109.90(19)
N2 B2 C21 111.06(18)
C11 B2 C21 117.7(2)
N2 B2 N4 91.09(16)
C11 B2 N4 109.94(18)
C21 B2 N4 114.01(19)
N6 N5 N4 177.6(2)
N1 C5 C4 106.5(2)
N1 C5 H2 126.8
C4 C5 H2 126.8
N1 B1 C41 115.73(19)
N1 B1 C31 108.15(18)
C41 B1 C31 114.83(19)
N1 B1 N4 92.88(16)
C41 B1 N4 110.11(18)
C31 B1 N4 113.23(19)
C5 N1 N2 107.49(18)
C5 N1 B1 134.60(19)
N2 N1 B1 116.69(17)
N3 N2 N1 111.39(17)
N3 N2 B2 129.63(18)
N1 N2 B2 118.97(17)
N2 N3 C4 105.89(18)
C16 C11 C12 108.14(19)
C16 C11 B2 114.15(19)
C12 C11 B2 113.14(19)
C16 C11 H11A 107.0
C12 C11 H11A 107.0
B2 C11 H11A 107.0
C13 C12 C11 112.5(2)
C13 C12 H12A 109.1
C11 C12 H12A 109.1
C13 C12 H12B 109.1
C11 C12 H12B 109.1
H12A C12 H12B 107.8
C14 C13 C12 110.8(2)
C14 C13 H13A 109.5
C12 C13 H13A 109.5
C14 C13 H13B 109.5
C12 C13 H13B 109.5
H13A C13 H13B 108.1
C13 C14 C15 110.7(2)
C13 C14 H14A 109.5
C15 C14 H14A 109.5
C13 C14 H14B 109.5
C15 C14 H14B 109.5
H14A C14 H14B 108.1
C16 C15 C14 111.3(2)
C16 C15 H15A 109.4
C14 C15 H15A 109.4
C16 C15 H15B 109.4
C14 C15 H15B 109.4
H15A C15 H15B 108.0
C15 C16 C11 111.9(2)
C15 C16 H16A 109.2
C11 C16 H16A 109.2
C15 C16 H16B 109.2
C11 C16 H16B 109.2
H16A C16 H16B 107.9
C26 C21 C22 108.84(19)
C26 C21 B2 115.82(19)
C22 C21 B2 114.36(19)
C26 C21 H21A 105.6
C22 C21 H21A 105.6
B2 C21 H21A 105.6
C23 C22 C21 112.7(2)
C23 C22 H22A 109.1
C21 C22 H22A 109.1
C23 C22 H22B 109.1
C21 C22 H22B 109.1
H22A C22 H22B 107.8
C24 C23 C22 110.5(2)
C24 C23 H23A 109.6
C22 C23 H23A 109.6
C24 C23 H23B 109.6
C22 C23 H23B 109.6
H23A C23 H23B 108.1
C25 C24 C23 111.0(2)
C25 C24 H24A 109.4
C23 C24 H24A 109.4
C25 C24 H24B 109.4
C23 C24 H24B 109.4
H24A C24 H24B 108.0
C24 C25 C26 111.2(2)
C24 C25 H25A 109.4
C26 C25 H25A 109.4
C24 C25 H25B 109.4
C26 C25 H25B 109.4
H25A C25 H25B 108.0
C25 C26 C21 111.8(2)
C25 C26 H26A 109.3
C21 C26 H26A 109.3
C25 C26 H26B 109.3
C21 C26 H26B 109.3
H26A C26 H26B 107.9
C32 C31 C36 108.37(19)
C32 C31 B1 115.90(19)
C36 C31 B1 114.51(19)
C32 C31 H31A 105.7
C36 C31 H31A 105.7
B1 C31 H31A 105.7
C33 C32 C31 112.6(2)
C33 C32 H32A 109.1
C31 C32 H32A 109.1
C33 C32 H32B 109.1
C31 C32 H32B 109.1
H32A C32 H32B 107.8
C34 C33 C32 111.2(2)
C34 C33 H33A 109.4
C32 C33 H33A 109.4
C34 C33 H33B 109.4
C32 C33 H33B 109.4
H33A C33 H33B 108.0
C33 C34 C35 111.5(2)
C33 C34 H34A 109.3
C35 C34 H34A 109.3
C33 C34 H34B 109.3
C35 C34 H34B 109.3
H34A C34 H34B 108.0
C34 C35 C36 111.5(2)
C34 C35 H35A 109.3
C36 C35 H35A 109.3
C34 C35 H35B 109.3
C36 C35 H35B 109.3
H35A C35 H35B 108.0
C35 C36 C31 112.6(2)
C35 C36 H36A 109.1
C31 C36 H36A 109.1
C35 C36 H36B 109.1
C31 C36 H36B 109.1
H36A C36 H36B 107.8
C42 C41 C46 108.54(19)
C42 C41 B1 117.50(19)
C46 C41 B1 113.40(19)
C42 C41 H41A 105.5
C46 C41 H41A 105.5
B1 C41 H41A 105.5
C41 C42 C43 111.8(2)
C41 C42 H42A 109.3
C43 C42 H42A 109.3
C41 C42 H42B 109.3
C43 C42 H42B 109.3
H42A C42 H42B 107.9
C44 C43 C42 111.6(2)
C44 C43 H43A 109.3
C42 C43 H43A 109.3
C44 C43 H43B 109.3
C42 C43 H43B 109.3
H43A C43 H43B 108.0
C45 C44 C43 111.2(2)
C45 C44 H44A 109.4
C43 C44 H44A 109.4
C45 C44 H44B 109.4
C43 C44 H44B 109.4
H44A C44 H44B 108.0
C44 C45 C46 111.8(2)
C44 C45 H45A 109.3
C46 C45 H45A 109.3
C44 C45 H45B 109.3
C46 C45 H45B 109.3
H45A C45 H45B 107.9
C45 C46 C41 111.4(2)
C45 C46 H46A 109.3
C41 C46 H46A 109.3
C45 C46 H46B 109.3
C41 C46 H46B 109.3
H46A C46 H46B 108.0
C52 C51 C56 119.7(2)
C52 C51 P1 124.62(19)
C56 C51 P1 115.66(18)
C53 C52 C51 119.4(2)
C53 C52 H52 120.3
C51 C52 H52 120.3
C52 C53 C54 120.7(3)
C52 C53 H53 119.7
C54 C53 H53 119.7
C55 C54 C53 120.0(2)
C55 C54 H54 120.0
C53 C54 H54 120.0
C56 C55 C54 119.8(2)
C56 C55 H55 120.1
C54 C55 H55 120.1
C55 C56 C51 120.4(2)
C55 C56 H56 119.8
C51 C56 H56 119.8
C62 C61 C66 119.1(2)
C62 C61 P1 117.55(17)
C66 C61 P1 122.90(18)
C63 C62 C61 120.4(2)
C63 C62 H62 119.8
C61 C62 H62 119.8
C64 C63 C62 120.0(2)
C64 C63 H63 120.0
C62 C63 H63 120.0
C65 C64 C63 120.1(2)
C65 C64 H64 120.0
C63 C64 H64 120.0
C64 C65 C66 120.3(2)
C64 C65 H65 119.8
C66 C65 H65 119.8
C65 C66 C61 120.2(2)
C65 C66 H66 119.9
C61 C66 H66 119.9

loop_
_geom_bond_atom_site_label_1
_geom_bond_atom_site_label_2
_geom_bond_distance
P1 O1 1.4844(17)
P1 C51 1.791(2)
P1 C61 1.801(2)
P1 C4 1.808(2)
N4 N5 1.242(3)
N4 B1 1.649(3)
N4 B2 1.653(3)
C4 N3 1.358(3)
C4 C5 1.380(3)
B2 N2 1.608(3)
B2 C11 1.615(3)
B2 C21 1.626(4)
N5 N6 1.128(3)
C5 N1 1.333(3)
C5 H2 0.9500
B1 N1 1.585(3)
B1 C41 1.610(3)
B1 C31 1.613(4)
N1 N2 1.346(3)
N2 N3 1.311(3)
C11 C16 1.537(3)
C11 C12 1.537(3)
C11 H11A 1.0000
C12 C13 1.521(4)
C12 H12A 0.9900
C12 H12B 0.9900
C13 C14 1.512(4)
C13 H13A 0.9900
C13 H13B 0.9900
C14 C15 1.523(4)
C14 H14A 0.9900
C14 H14B 0.9900
C15 C16 1.527(4)
C15 H15A 0.9900
C15 H15B 0.9900
C16 H16A 0.9900
C16 H16B 0.9900
C21 C26 1.540(3)
C21 C22 1.543(3)
C21 H21A 1.0000
C22 C23 1.532(3)
C22 H22A 0.9900
C22 H22B 0.9900
C23 C24 1.521(4)
C23 H23A 0.9900
C23 H23B 0.9900
C24 C25 1.518(4)
C24 H24A 0.9900
C24 H24B 0.9900
C25 C26 1.532(3)
C25 H25A 0.9900
C25 H25B 0.9900
C26 H26A 0.9900
C26 H26B 0.9900
C31 C32 1.536(3)
C31 C36 1.537(3)
C31 H31A 1.0000
C32 C33 1.526(3)
C32 H32A 0.9900
C32 H32B 0.9900
C33 C34 1.518(4)
C33 H33A 0.9900
C33 H33B 0.9900
C34 C35 1.520(4)
C34 H34A 0.9900
C34 H34B 0.9900
C35 C36 1.523(3)
C35 H35A 0.9900
C35 H35B 0.9900
C36 H36A 0.9900
C36 H36B 0.9900
C41 C42 1.533(3)
C41 C46 1.543(3)
C41 H41A 1.0000
C42 C43 1.528(3)
C42 H42A 0.9900
C42 H42B 0.9900
C43 C44 1.530(4)
C43 H43A 0.9900
C43 H43B 0.9900
C44 C45 1.517(4)
C44 H44A 0.9900
C44 H44B 0.9900
C45 C46 1.523(3)
C45 H45A 0.9900
C45 H45B 0.9900
C46 H46A 0.9900
C46 H46B 0.9900
C51 C52 1.396(3)
C51 C56 1.394(3)
C52 C53 1.380(4)
C52 H52 0.9500
C53 C54 1.391(4)
C53 H53 0.9500
C54 C55 1.382(4)
C54 H54 0.9500
C55 C56 1.382(4)
C55 H55 0.9500
C56 H56 0.9500
C61 C62 1.389(3)
C61 C66 1.391(3)
C62 C63 1.381(3)
C62 H62 0.9500
C63 C64 1.383(4)
C63 H63 0.9500
C64 C65 1.372(4)
C64 H64 0.9500
C65 C66 1.382(4)
C65 H65 0.9500
C66 H66 0.9500
